data_7157893
loop_
_publ_author_name
'Vankar, Jigarkumar K.'
'Gupta, Ankush'
'Jadav, Jaydeepbhai P.'
'Nanjegowda, Shankara H.'
'Gururaja, Guddeangadi N.'

_publ_section_title
;
 The thioamidation of gem-dibromoalkenes in an aqueous medium.
;
_journal_issue 11
_journal_name_full 'Organic &amp; biomolecular chemistry'
_journal_page_first 2473
_journal_page_last 2480
_journal_paper_doi 10.1039/d0ob02319a
_journal_volume 19
_journal_year 2021
_chemical_formula_sum 'C13 H19 N O3 S'
_chemical_formula_weight 269.35
_space_group_crystal_system monoclinic
_space_group_IT_number 14
_space_group_name_Hall '-P 2ybc'
_space_group_name_H-M_alt 'P 1 21/c 1'
_atom_sites_solution_hydrogens geom
_audit_creation_method SHELXL-2018/3
_audit_update_record
;
2021-01-17 deposited with the CCDC.	2021-02-17 downloaded from the CCDC.
;
_cell_angle_alpha 90
_cell_angle_beta 111.951(11)
_cell_angle_gamma 90
_cell_formula_units_Z 4
_cell_length_a 14.183(18)
_cell_length_b 7.331(9)
_cell_length_c 14.82(2)
_cell_measurement_reflns_used 2215
_cell_measurement_temperature 293(2)
_cell_measurement_theta_max 27.569
_cell_measurement_theta_min 3.097
_cell_volume 1429(3)
_computing_structure_refinement 'SHELXL-2018/3 (Sheldrick, 2018)'
_diffrn_ambient_temperature 293(2)
_diffrn_measured_fraction_theta_full 0.996
_diffrn_measured_fraction_theta_max 0.985
_diffrn_measurement_device_type RIGAKU
_diffrn_radiation_type MoK\a
_diffrn_radiation_wavelength 0.71075
_diffrn_reflns_av_R_equivalents 0.1151
_diffrn_reflns_av_unetI/netI 0.0797
_diffrn_reflns_Laue_measured_fraction_full 0.996
_diffrn_reflns_Laue_measured_fraction_max 0.985
_diffrn_reflns_limit_h_max 18
_diffrn_reflns_limit_h_min -17
_diffrn_reflns_limit_k_max 9
_diffrn_reflns_limit_k_min -9
_diffrn_reflns_limit_l_max 19
_diffrn_reflns_limit_l_min -12
_diffrn_reflns_number 8115
_diffrn_reflns_point_group_measured_fraction_full 0.996
_diffrn_reflns_point_group_measured_fraction_max 0.985
_diffrn_reflns_theta_full 25.242
_diffrn_reflns_theta_max 27.569
_diffrn_reflns_theta_min 3.097
_exptl_absorpt_coefficient_mu 0.227
_exptl_crystal_colour White
_exptl_crystal_density_diffrn 1.251
_exptl_crystal_description Rectangle
_exptl_crystal_F_000 576
_exptl_crystal_size_max 0.230
_exptl_crystal_size_mid 0.190
_exptl_crystal_size_min 0.150
_refine_diff_density_max 0.422
_refine_diff_density_min -0.299
_refine_diff_density_rms 0.061
_refine_ls_extinction_method none
_refine_ls_goodness_of_fit_ref 1.069
_refine_ls_hydrogen_treatment constr
_refine_ls_matrix_type full
_refine_ls_number_parameters 168
_refine_ls_number_reflns 3270
_refine_ls_number_restraints 0
_refine_ls_restrained_S_all 1.069
_refine_ls_R_factor_all 0.1002
_refine_ls_R_factor_gt 0.0679
_refine_ls_shift/su_max 0.000
_refine_ls_shift/su_mean 0.000
_refine_ls_structure_factor_coef Fsqd
_refine_ls_weighting_details 'w=1/[\s^2^(Fo^2^)+(0.0803P)^2^+0.2134P] where P=(Fo^2^+2Fc^2^)/3'
_refine_ls_weighting_scheme calc
_refine_ls_wR_factor_gt 0.1725
_refine_ls_wR_factor_ref 0.1974
_reflns_Friedel_coverage 0.000
_reflns_number_gt 2215
_reflns_number_total 3270
_reflns_threshold_expression 'I > 2\s(I)'
_cod_data_source_file d0ob02319a2.cif
_cod_data_source_block shelx
_cod_depositor_comments 'Adding full bibliography for 7157893.cif.'
_cod_original_cell_volume 1430(3)
_cod_original_sg_symbol_H-M 'P 21/c'
_cod_database_code 7157893
_shelx_shelxl_version_number 2018/3
_shelx_space_group_comment
;
The symmetry employed for this shelxl refinement is uniquely defined
by the following loop, which should always be used as a source of
symmetry information in preference to the above space-group names.
They are only intended as comments.
;
_shelx_estimated_absorpt_t_min 0.950
_shelx_estimated_absorpt_t_max 0.967

loop_
_space_group_symop_operation_xyz
'x, y, z'
'-x, y+1/2, -z+1/2'
'-x, -y, -z'
'x, -y-1/2, z-1/2'

loop_
_atom_site_label
_atom_site_type_symbol
_atom_site_fract_x
_atom_site_fract_y
_atom_site_fract_z
_atom_site_U_iso_or_equiv
_atom_site_adp_type
_atom_site_occupancy
_atom_site_site_symmetry_order
_atom_site_calc_flag
_atom_site_refinement_flags_posn
_atom_site_refinement_flags_adp
_atom_site_refinement_flags_occupancy
_atom_site_disorder_assembly
_atom_site_disorder_group
S1 S 0.60382(6) -0.22515(10) 0.90381(6) 0.0600(3) Uani 1 1 d . . . . .
O2 O 0.86643(14) 0.4446(3) 0.70715(14) 0.0562(5) Uani 1 1 d . . . . .
O3 O 0.79044(15) 0.0995(3) 0.66746(13) 0.0581(5) Uani 1 1 d . . . . .
O1 O 0.88712(16) 0.6093(3) 0.87277(15) 0.0603(5) Uani 1 1 d . . . . .
N1 N 0.52650(16) 0.1097(3) 0.88448(17) 0.0493(5) Uani 1 1 d . . . . .
C5 C 0.75426(17) 0.1869(3) 0.89799(17) 0.0400(5) Uani 1 1 d . . . . .
C6 C 0.79976(18) 0.3589(4) 0.91991(18) 0.0445(6) Uani 1 1 d . . . . .
H6 H 0.802833 0.418682 0.976268 0.053 Uiso 1 1 calc R U . . .
C10 C 0.75034(18) 0.0960(4) 0.81416(17) 0.0447(6) Uani 1 1 d . . . . .
H10 H 0.721022 -0.019190 0.799788 0.054 Uiso 1 1 calc R U . . .
C3 C 0.60876(18) 0.0032(3) 0.91651(16) 0.0418(5) Uani 1 1 d . . . . .
C9 C 0.79088(18) 0.1794(4) 0.75175(17) 0.0429(6) Uani 1 1 d . . . . .
C4 C 0.71121(19) 0.0957(4) 0.96729(18) 0.0467(6) Uani 1 1 d . . . . .
H4A H 0.759563 0.005489 1.005779 0.056 Uiso 1 1 calc R U . . .
H4B H 0.704089 0.187218 1.011581 0.056 Uiso 1 1 calc R U . . .
C7 C 0.84056(17) 0.4414(3) 0.85788(19) 0.0437(6) Uani 1 1 d . . . . .
C8 C 0.83419(17) 0.3527(4) 0.77175(18) 0.0430(6) Uani 1 1 d . . . . .
C11 C 0.8999(2) 0.7014(4) 0.9612(2) 0.0627(8) Uani 1 1 d . . . . .
H11A H 0.834461 0.725396 0.963965 0.094 Uiso 1 1 calc R U . . .
H11B H 0.934901 0.814577 0.963905 0.094 Uiso 1 1 calc R U . . .
H11C H 0.938881 0.626346 1.015392 0.094 Uiso 1 1 calc R U . . .
C2 C 0.4237(2) 0.0320(4) 0.8379(2) 0.0641(8) Uani 1 1 d . . . . .
H2A H 0.428724 -0.097167 0.830100 0.096 Uiso 1 1 calc R U . . .
H2B H 0.390347 0.087487 0.775323 0.096 Uiso 1 1 calc R U . . .
H2C H 0.385240 0.055193 0.877931 0.096 Uiso 1 1 calc R U . . .
C13 C 0.7574(3) -0.0853(5) 0.6502(2) 0.0723(9) Uani 1 1 d . . . . .
H13A H 0.768218 -0.130178 0.593980 0.108 Uiso 1 1 calc R U . . .
H13B H 0.686312 -0.091973 0.639142 0.108 Uiso 1 1 calc R U . . .
H13C H 0.795286 -0.158138 0.705711 0.108 Uiso 1 1 calc R U . . .
C12 C 0.9602(3) 0.3840(5) 0.7039(3) 0.0820(11) Uani 1 1 d . . . . .
H12A H 0.982917 0.469157 0.667120 0.123 Uiso 1 1 calc R U . . .
H12B H 0.951082 0.266247 0.673537 0.123 Uiso 1 1 calc R U . . .
H12C H 1.010042 0.375786 0.768860 0.123 Uiso 1 1 calc R U . . .
C1 C 0.5290(2) 0.3097(4) 0.8933(3) 0.0664(9) Uani 1 1 d . . . . .
H1A H 0.507051 0.344736 0.944753 0.100 Uiso 1 1 calc R U . . .
H1B H 0.484505 0.362483 0.833225 0.100 Uiso 1 1 calc R U . . .
H1C H 0.597094 0.352359 0.907787 0.100 Uiso 1 1 calc R U . . .

loop_
_atom_site_aniso_label
_atom_site_aniso_U_11
_atom_site_aniso_U_22
_atom_site_aniso_U_33
_atom_site_aniso_U_23
_atom_site_aniso_U_13
_atom_site_aniso_U_12
S1 0.0708(5) 0.0418(4) 0.0666(5) 0.0026(3) 0.0249(4) -0.0006(3)
O2 0.0635(12) 0.0640(12) 0.0525(11) 0.0077(9) 0.0347(9) -0.0037(9)
O3 0.0805(13) 0.0643(13) 0.0403(9) -0.0095(9) 0.0350(10) -0.0186(10)
O1 0.0746(13) 0.0534(11) 0.0673(12) -0.0156(10) 0.0431(11) -0.0200(9)
N1 0.0511(13) 0.0450(12) 0.0600(13) -0.0006(11) 0.0302(11) -0.0007(9)
C5 0.0389(12) 0.0503(13) 0.0335(11) 0.0005(11) 0.0164(9) 0.0002(10)
C6 0.0463(14) 0.0509(14) 0.0431(13) -0.0075(11) 0.0245(11) -0.0034(10)
C10 0.0498(14) 0.0491(14) 0.0385(12) -0.0019(11) 0.0201(11) -0.0077(11)
C3 0.0531(14) 0.0453(13) 0.0343(11) 0.0033(10) 0.0249(10) -0.0011(10)
C9 0.0450(13) 0.0533(14) 0.0329(11) -0.0011(11) 0.0173(10) -0.0014(11)
C4 0.0517(14) 0.0550(15) 0.0379(12) -0.0015(11) 0.0218(11) -0.0041(11)
C7 0.0391(12) 0.0469(14) 0.0490(14) -0.0018(12) 0.0212(11) -0.0026(10)
C8 0.0406(13) 0.0520(14) 0.0414(13) 0.0041(11) 0.0211(11) 0.0012(10)
C11 0.0689(19) 0.0543(17) 0.073(2) -0.0173(15) 0.0362(16) -0.0118(14)
C2 0.0441(15) 0.072(2) 0.079(2) 0.0005(17) 0.0253(14) -0.0012(13)
C13 0.097(2) 0.078(2) 0.0559(17) -0.0256(17) 0.0441(17) -0.0343(18)
C12 0.072(2) 0.096(3) 0.103(3) 0.003(2) 0.062(2) -0.0088(18)
C1 0.0653(19) 0.0480(16) 0.100(3) 0.0020(17) 0.0477(18) 0.0047(13)

loop_
_atom_type_symbol
_atom_type_description
_atom_type_scat_dispersion_real
_atom_type_scat_dispersion_imag
_atom_type_scat_source
C C 0.0033 0.0016 'International Tables Vol C Tables 4.2.6.8 and 6.1.1.4'
H H 0.0000 0.0000 'International Tables Vol C Tables 4.2.6.8 and 6.1.1.4'
N N 0.0061 0.0033 'International Tables Vol C Tables 4.2.6.8 and 6.1.1.4'
O O 0.0106 0.0060 'International Tables Vol C Tables 4.2.6.8 and 6.1.1.4'
S S 0.1246 0.1234 'International Tables Vol C Tables 4.2.6.8 and 6.1.1.4'

loop_
_geom_angle_atom_site_label_1
_geom_angle_atom_site_label_2
_geom_angle_atom_site_label_3
_geom_angle
_geom_angle_site_symmetry_1
_geom_angle_site_symmetry_3
_geom_angle_publ_flag
C8 O2 C12 115.3(2) . . ?
C9 O3 C13 117.2(2) . . ?
C7 O1 C11 117.4(2) . . ?
C3 N1 C1 124.2(2) . . ?
C3 N1 C2 121.3(2) . . ?
C1 N1 C2 114.4(2) . . ?
C10 C5 C6 120.0(2) . . ?
C10 C5 C4 119.8(2) . . ?
C6 C5 C4 120.2(2) . . ?
C7 C6 C5 120.5(2) . . ?
C5 C10 C9 119.4(2) . . ?
N1 C3 C4 117.4(3) . . ?
N1 C3 S1 123.2(2) . . ?
C4 C3 S1 119.36(19) . . ?
O3 C9 C8 115.6(2) . . ?
O3 C9 C10 123.4(2) . . ?
C8 C9 C10 121.0(2) . . ?
C3 C4 C5 114.1(2) . . ?
O1 C7 C6 125.1(2) . . ?
O1 C7 C8 115.1(2) . . ?
C6 C7 C8 119.8(2) . . ?
O2 C8 C9 122.1(2) . . ?
O2 C8 C7 118.6(2) . . ?
C9 C8 C7 119.2(2) . . ?

loop_
_geom_bond_atom_site_label_1
_geom_bond_atom_site_label_2
_geom_bond_distance
_geom_bond_site_symmetry_2
_geom_bond_publ_flag
S1 C3 1.683(3) . ?
O2 C8 1.381(3) . ?
O2 C12 1.420(4) . ?
O3 C9 1.378(3) . ?
O3 C13 1.425(4) . ?
O1 C7 1.375(3) . ?
O1 C11 1.425(4) . ?
N1 C3 1.335(3) . ?
N1 C1 1.471(4) . ?
N1 C2 1.474(4) . ?
C5 C10 1.393(4) . ?
C5 C6 1.398(4) . ?
C5 C4 1.531(3) . ?
C6 C7 1.394(4) . ?
C10 C9 1.399(4) . ?
C3 C4 1.523(4) . ?
C9 C8 1.394(4) . ?
C7 C8 1.405(4) . ?
